data_4346876
loop_
_publ_author_name
'Mendola, Daniele'
'Saleh, Nidal'
'Hellou, Nora'
'Vanthuyne, Nicolas'
'Roussel, Christian'
'Toupet, Lo\"ic'
'Castiglione, Franca'
'Melone, Federica'
'Caronna, Tullio'
'Fontana, Francesca'
'Mart\'i-Rujas, Javier'
'Parisini, Emilio'
'Malpezzi, Luciana'
'Mele, Andrea'
'Crassous, Jeanne'

_publ_section_title
;
 Synthesis and Structural Properties of Aza[n]helicene Platinum Complexes:
 Control of Cis and Trans Stereochemistry.
;
_journal_issue 5
_journal_name_full 'Inorganic chemistry'
_journal_page_first 2009
_journal_page_last 2017
_journal_paper_doi 10.1021/acs.inorgchem.5b02276
_journal_volume 55
_journal_year 2016
_chemical_formula_sum 'C44 H32 Cl4 N P Pt'
_chemical_formula_weight 942.56
_space_group_crystal_system triclinic
_space_group_IT_number 2
_space_group_name_Hall '-P 1'
_space_group_name_H-M_alt 'P -1'
_atom_sites_solution_hydrogens geom
_audit_creation_method SHELXL-2014/6
_cell_angle_alpha 61.388(6)
_cell_angle_beta 69.548(5)
_cell_angle_gamma 79.328(5)
_cell_formula_units_Z 2
_cell_length_a 10.6352(5)
_cell_length_b 14.6650(9)
_cell_length_c 14.7018(8)
_cell_measurement_reflns_used 11915
_cell_measurement_temperature 140(2)
_cell_measurement_theta_max 27.5
_cell_measurement_theta_min 2.61
_cell_volume 1885.6(2)
_computing_cell_refinement 'CrysAlis RED, Oxford Diffraction Ltd.,Version 1.171.37.35'
_computing_data_collection 'CrysAlis CCD, Oxford Diffraction Ltd.,Version 1.171.37.35'
_computing_data_reduction 'CrysAlis RED, Oxford Diffraction Ltd.,Version 1.171.37.35'
_computing_molecular_graphics 'MERCURY 3.3(CCDC, 2014)'
_computing_publication_material 'WINGX (Farrugia, 1999)'
_computing_structure_refinement 'SHELXL-2014/6 (Sheldrick, 2014)'
_computing_structure_solution 'SIR-97_(Altomare & al., 1999)'
_diffrn_ambient_temperature 140(2)
_diffrn_detector_area_resol_mean 16.1852
_diffrn_measured_fraction_theta_full 0.955
_diffrn_measured_fraction_theta_max 0.922
_diffrn_measurement_device_type 'CCD Saphire 3 Xcalibur'
_diffrn_measurement_method 'omega scan'
_diffrn_radiation_type MoK\a
_diffrn_radiation_wavelength 0.71073
_diffrn_reflns_av_R_equivalents 0.0527
_diffrn_reflns_av_unetI/netI 0.0892
_diffrn_reflns_Laue_measured_fraction_full 0.955
_diffrn_reflns_Laue_measured_fraction_max 0.922
_diffrn_reflns_limit_h_max 13
_diffrn_reflns_limit_h_min -12
_diffrn_reflns_limit_k_max 18
_diffrn_reflns_limit_k_min -18
_diffrn_reflns_limit_l_max 18
_diffrn_reflns_limit_l_min -18
_diffrn_reflns_number 12736
_diffrn_reflns_point_group_measured_fraction_full 0.955
_diffrn_reflns_point_group_measured_fraction_max 0.922
_diffrn_reflns_theta_full 25.242
_diffrn_reflns_theta_max 26.999
_diffrn_reflns_theta_min 2.612
_exptl_absorpt_coefficient_mu 4.080
_exptl_absorpt_correction_T_max 0.83853
_exptl_absorpt_correction_T_min 0.59876
_exptl_absorpt_correction_type analytical
_exptl_absorpt_process_details 'Alcock(1970) crystallographic computing,p271'
_exptl_crystal_colour yellow
_exptl_crystal_density_diffrn 1.660
_exptl_crystal_description prism
_exptl_crystal_F_000 928
_exptl_crystal_size_max 0.260
_exptl_crystal_size_mid 0.081
_exptl_crystal_size_min 0.059
_refine_diff_density_max 6.261
_refine_diff_density_min -2.917
_refine_diff_density_rms 0.240
_refine_ls_extinction_method none
_refine_ls_goodness_of_fit_ref 0.997
_refine_ls_hydrogen_treatment constr
_refine_ls_matrix_type full
_refine_ls_number_parameters 460
_refine_ls_number_reflns 7586
_refine_ls_number_restraints 0
_refine_ls_restrained_S_all 0.997
_refine_ls_R_factor_all 0.0814
_refine_ls_R_factor_gt 0.0617
_refine_ls_shift/su_max 0.000
_refine_ls_shift/su_mean 0.000
_refine_ls_structure_factor_coef Fsqd
_refine_ls_weighting_details 'w=1/[\s^2^(Fo^2^)+(0.1023P)^2^] where P=(Fo^2^+2Fc^2^)/3'
_refine_ls_weighting_scheme calc
_refine_ls_wR_factor_gt 0.1498
_refine_ls_wR_factor_ref 0.1589
_reflns_Friedel_coverage 0.000
_reflns_number_gt 5918
_reflns_number_total 7586
_reflns_threshold_expression 'I > 2\s(I)'
_cod_data_source_file ic5b02276_si_004.cif
_cod_data_source_block shelx
_cod_database_code 4346876
_shelx_space_group_comment
;
The symmetry employed for this shelxl refinement is uniquely defined
by the following loop, which should always be used as a source of
symmetry information in preference to the above space-group names.
They are only intended as comments.
;
_shelxl_version_number 2014/6

loop_
_space_group_symop_operation_xyz
'x, y, z'
'-x, -y, -z'

loop_
_atom_site_label
_atom_site_type_symbol
_atom_site_fract_x
_atom_site_fract_y
_atom_site_fract_z
_atom_site_U_iso_or_equiv
_atom_site_adp_type
_atom_site_occupancy
_atom_site_site_symmetry_order
_atom_site_calc_flag
_atom_site_refinement_flags_posn
_atom_site_refinement_flags_adp
C44 C -0.3249(14) 0.4827(8) 0.5624(11) 0.057(4) Uani 1 1 d . .
H44A H -0.4022 0.5304 0.5711 0.069 Uiso 1 1 calc R U
H44B H -0.2487 0.5251 0.5027 0.069 Uiso 1 1 calc R U
Cl3 Cl -0.2802(3) 0.4173(2) 0.6847(3) 0.0568(8) Uani 1 1 d . .
Cl4 Cl -0.3667(3) 0.3973(2) 0.5273(3) 0.0580(8) Uani 1 1 d . .
Pt1 Pt 0.39320(3) 0.25021(2) 0.32999(3) 0.02288(13) Uani 1 1 d . .
P1 P 0.3003(2) 0.20250(16) 0.24493(19) 0.0227(5) Uani 1 1 d . .
Cl1 Cl 0.4919(2) 0.29876(19) 0.4208(2) 0.0366(6) Uani 1 1 d . .
Cl2 Cl 0.5964(2) 0.26184(16) 0.20138(19) 0.0288(5) Uani 1 1 d . .
N1 N 0.2204(7) 0.2446(5) 0.4483(6) 0.0235(15) Uani 1 1 d . .
C1 C 0.1885(9) 0.1595(7) 0.5505(8) 0.0270(19) Uani 1 1 d . .
C2 C 0.2702(9) 0.0663(7) 0.5627(8) 0.028(2) Uani 1 1 d . .
H2 H 0.3491 0.0666 0.5064 0.034 Uiso 1 1 calc R U
C3 C 0.2311(9) -0.0209(7) 0.6564(8) 0.028(2) Uani 1 1 d . .
H3 H 0.2771 -0.0846 0.6621 0.034 Uiso 1 1 calc R U
C4 C 0.1221(9) -0.0207(7) 0.7477(8) 0.030(2) Uani 1 1 d . .
C5 C 0.0768(9) -0.1169(7) 0.8408(8) 0.031(2) Uani 1 1 d . .
H5 H 0.1236 -0.1800 0.8451 0.038 Uiso 1 1 calc R U
C6 C -0.0326(10) -0.1177(8) 0.9225(9) 0.037(2) Uani 1 1 d . .
H6 H -0.0701 -0.1821 0.9797 0.044 Uiso 1 1 calc R U
C7 C -0.0931(10) -0.0222(7) 0.9240(9) 0.035(2) Uani 1 1 d . .
C8 C -0.2116(11) -0.0243(9) 1.0077(9) 0.043(3) Uani 1 1 d . .
H8 H -0.2501 -0.0894 1.0618 0.051 Uiso 1 1 calc R U
C9 C -0.2715(10) 0.0625(9) 1.0136(9) 0.042(3) Uani 1 1 d . .
H9 H -0.3572 0.0602 1.0645 0.051 Uiso 1 1 calc R U
C10 C -0.2008(10) 0.1619(8) 0.9388(8) 0.036(2) Uani 1 1 d . .
C11 C -0.2582(12) 0.2509(9) 0.9559(10) 0.048(3) Uani 1 1 d . .
H11 H -0.3444 0.2484 1.0062 0.057 Uiso 1 1 calc R U
C12 C -0.1846(12) 0.3405(10) 0.8970(9) 0.051(3) Uani 1 1 d . .
H12 H -0.2251 0.4027 0.9002 0.061 Uiso 1 1 calc R U
C13 C -0.0533(12) 0.3414(8) 0.8336(10) 0.043(3) Uani 1 1 d . .
C14 C 0.0270(13) 0.4284(8) 0.7877(10) 0.050(3) Uani 1 1 d . .
H14 H -0.0125 0.4886 0.7962 0.060 Uiso 1 1 calc R U
C15 C 0.1577(14) 0.4287(9) 0.7322(10) 0.053(3) Uani 1 1 d . .
H15 H 0.2090 0.4886 0.7022 0.064 Uiso 1 1 calc R U
C16 C 0.2188(11) 0.3407(8) 0.7183(9) 0.042(3) Uani 1 1 d . .
H16 H 0.3117 0.3405 0.6803 0.050 Uiso 1 1 calc R U
C17 C 0.1432(10) 0.2549(8) 0.7599(9) 0.035(2) Uani 1 1 d . .
H17 H 0.1854 0.1951 0.7516 0.042 Uiso 1 1 calc R U
C18 C 0.0035(10) 0.2538(7) 0.8151(8) 0.034(2) Uani 1 1 d . .
C19 C -0.0799(10) 0.1641(7) 0.8628(8) 0.032(2) Uani 1 1 d . .
C20 C -0.0364(9) 0.0734(7) 0.8407(8) 0.032(2) Uani 1 1 d . .
C21 C 0.0580(9) 0.0737(7) 0.7431(8) 0.028(2) Uani 1 1 d . .
C22 C 0.0820(9) 0.1624(7) 0.6376(8) 0.030(2) Uani 1 1 d . .
C23 C -0.0056(9) 0.2515(7) 0.6141(9) 0.031(2) Uani 1 1 d . .
H23 H -0.0825 0.2549 0.6701 0.037 Uiso 1 1 calc R U
C24 C 0.0202(9) 0.3315(7) 0.5120(8) 0.031(2) Uani 1 1 d . .
H24 H -0.0404 0.3893 0.4957 0.037 Uiso 1 1 calc R U
C25 C 0.1344(9) 0.3280(7) 0.4330(8) 0.028(2) Uani 1 1 d . .
H25 H 0.1545 0.3869 0.3637 0.034 Uiso 1 1 calc R U
C26 C 0.1169(9) 0.2089(7) 0.2896(9) 0.031(2) Uani 1 1 d . .
C27 C 0.0487(9) 0.1382(8) 0.3958(8) 0.032(2) Uani 1 1 d . .
H27 H 0.0962 0.0829 0.4396 0.039 Uiso 1 1 calc R U
C28 C -0.0870(10) 0.1505(9) 0.4351(10) 0.045(3) Uani 1 1 d . .
H28 H -0.1329 0.1030 0.5071 0.054 Uiso 1 1 calc R U
C29 C -0.1582(11) 0.2281(10) 0.3750(12) 0.053(3) Uani 1 1 d . .
H29 H -0.2524 0.2346 0.4047 0.063 Uiso 1 1 calc R U
C30 C -0.0928(12) 0.2980(10) 0.2696(13) 0.055(4) Uani 1 1 d . .
H30 H -0.1421 0.3521 0.2265 0.066 Uiso 1 1 calc R U
C31 C 0.0448(11) 0.2884(8) 0.2276(11) 0.046(3) Uani 1 1 d . .
H31 H 0.0899 0.3366 0.1557 0.055 Uiso 1 1 calc R U
C32 C 0.3464(8) 0.2846(7) 0.0992(7) 0.0253(19) Uani 1 1 d . .
C33 C 0.3592(10) 0.3903(8) 0.0620(10) 0.044(3) Uani 1 1 d . .
H33 H 0.3503 0.4163 0.1121 0.053 Uiso 1 1 calc R U
C34 C 0.3848(12) 0.4574(8) -0.0469(10) 0.048(3) Uani 1 1 d . .
H34 H 0.3937 0.5294 -0.0716 0.058 Uiso 1 1 calc R U
C35 C 0.3974(11) 0.4213(10) -0.1196(10) 0.057(3) Uani 1 1 d . .
H35 H 0.4128 0.4685 -0.1944 0.068 Uiso 1 1 calc R U
C36 C 0.3879(13) 0.3156(10) -0.0847(10) 0.057(3) Uani 1 1 d . .
H36 H 0.4014 0.2897 -0.1357 0.068 Uiso 1 1 calc R U
C37 C 0.3581(10) 0.2484(8) 0.0261(9) 0.040(2) Uani 1 1 d . .
H37 H 0.3458 0.1768 0.0512 0.048 Uiso 1 1 calc R U
C38 C 0.3427(8) 0.0703(6) 0.2648(7) 0.0233(18) Uani 1 1 d . .
C39 C 0.2674(9) 0.0175(7) 0.2440(8) 0.032(2) Uani 1 1 d . .
H39 H 0.1877 0.0489 0.2254 0.039 Uiso 1 1 calc R U
C40 C 0.3076(10) -0.0792(7) 0.2504(9) 0.037(2) Uani 1 1 d . .
H40 H 0.2584 -0.1125 0.2321 0.044 Uiso 1 1 calc R U
C41 C 0.4187(10) -0.1286(7) 0.2830(9) 0.037(2) Uani 1 1 d . .
H41 H 0.4450 -0.1959 0.2878 0.045 Uiso 1 1 calc R U
C42 C 0.4937(10) -0.0798(7) 0.3094(9) 0.039(3) Uani 1 1 d . .
H42 H 0.5688 -0.1144 0.3341 0.047 Uiso 1 1 calc R U
C43 C 0.4548(9) 0.0212(7) 0.2985(8) 0.030(2) Uani 1 1 d . .
H43 H 0.5053 0.0560 0.3141 0.036 Uiso 1 1 calc R U

loop_
_atom_site_aniso_label
_atom_site_aniso_U_11
_atom_site_aniso_U_22
_atom_site_aniso_U_33
_atom_site_aniso_U_23
_atom_site_aniso_U_13
_atom_site_aniso_U_12
C44 0.090(10) 0.035(6) 0.069(9) -0.026(6) -0.056(8) 0.016(6)
Cl3 0.071(2) 0.0507(17) 0.0538(19) -0.0241(15) -0.0352(16) 0.0214(15)
Cl4 0.071(2) 0.0418(16) 0.071(2) -0.0252(16) -0.0326(17) -0.0028(14)
Pt1 0.02285(18) 0.02079(19) 0.0274(2) -0.01088(15) -0.01129(13) 0.00171(12)
P1 0.0220(11) 0.0199(11) 0.0262(13) -0.0082(10) -0.0109(9) 0.0005(9)
Cl1 0.0304(12) 0.0459(14) 0.0545(17) -0.0347(13) -0.0236(11) 0.0088(10)
Cl2 0.0261(11) 0.0241(11) 0.0313(12) -0.0092(10) -0.0089(9) 0.0015(8)
N1 0.025(4) 0.023(4) 0.025(4) -0.015(3) -0.010(3) 0.010(3)
C1 0.029(5) 0.029(5) 0.029(5) -0.014(4) -0.015(4) 0.002(4)
C2 0.025(4) 0.027(5) 0.040(6) -0.018(4) -0.016(4) 0.006(4)
C3 0.029(5) 0.025(5) 0.042(6) -0.018(4) -0.023(4) 0.007(4)
C4 0.032(5) 0.022(4) 0.039(6) -0.010(4) -0.023(4) 0.002(4)
C5 0.034(5) 0.025(5) 0.039(6) -0.012(4) -0.022(5) 0.004(4)
C6 0.038(5) 0.038(6) 0.037(6) -0.013(5) -0.020(5) -0.001(4)
C7 0.036(5) 0.034(5) 0.038(6) -0.010(5) -0.022(5) -0.004(4)
C8 0.040(6) 0.053(7) 0.034(6) -0.014(5) -0.014(5) -0.008(5)
C9 0.031(5) 0.057(7) 0.035(6) -0.017(6) -0.008(5) -0.005(5)
C10 0.033(5) 0.054(6) 0.029(6) -0.022(5) -0.013(4) 0.004(5)
C11 0.054(7) 0.067(8) 0.041(7) -0.036(6) -0.024(6) 0.011(6)
C12 0.062(8) 0.067(8) 0.025(6) -0.027(6) -0.012(5) 0.009(6)
C13 0.061(7) 0.038(6) 0.054(7) -0.028(6) -0.041(6) 0.020(5)
C14 0.074(9) 0.035(6) 0.057(8) -0.029(6) -0.031(7) 0.009(6)
C15 0.078(9) 0.036(6) 0.050(8) -0.012(6) -0.034(7) -0.005(6)
C16 0.051(6) 0.044(6) 0.038(6) -0.019(5) -0.020(5) -0.003(5)
C17 0.045(6) 0.032(5) 0.040(6) -0.015(5) -0.027(5) 0.002(4)
C18 0.049(6) 0.034(5) 0.026(5) -0.015(4) -0.025(5) 0.009(4)
C19 0.038(5) 0.032(5) 0.037(6) -0.021(5) -0.024(5) 0.010(4)
C20 0.032(5) 0.036(5) 0.037(6) -0.015(5) -0.022(4) 0.002(4)
C21 0.032(5) 0.028(5) 0.035(6) -0.016(4) -0.021(4) 0.005(4)
C22 0.035(5) 0.023(5) 0.038(6) -0.014(4) -0.022(4) 0.006(4)
C23 0.030(5) 0.034(5) 0.044(6) -0.024(5) -0.020(4) 0.003(4)
C24 0.031(5) 0.029(5) 0.040(6) -0.018(5) -0.021(4) 0.011(4)
C25 0.031(5) 0.022(4) 0.038(6) -0.016(4) -0.019(4) 0.008(4)
C26 0.028(5) 0.031(5) 0.047(6) -0.022(5) -0.020(4) 0.002(4)
C27 0.027(5) 0.036(5) 0.040(6) -0.022(5) -0.008(4) -0.005(4)
C28 0.024(5) 0.054(7) 0.065(8) -0.041(6) 0.001(5) -0.011(5)
C29 0.025(5) 0.067(8) 0.091(11) -0.061(8) -0.013(6) 0.005(5)
C30 0.045(7) 0.047(7) 0.103(12) -0.046(8) -0.047(8) 0.019(6)
C31 0.046(6) 0.031(5) 0.073(9) -0.023(6) -0.039(6) 0.008(5)
C32 0.024(4) 0.028(5) 0.022(5) -0.008(4) -0.010(4) 0.002(4)
C33 0.044(6) 0.030(5) 0.046(7) 0.001(5) -0.021(5) -0.008(5)
C34 0.057(7) 0.031(6) 0.046(7) 0.002(5) -0.029(6) -0.004(5)
C35 0.045(7) 0.062(8) 0.033(7) 0.010(6) -0.018(5) -0.013(6)
C36 0.072(8) 0.064(8) 0.027(6) -0.013(6) -0.018(6) 0.000(7)
C37 0.041(6) 0.037(6) 0.033(6) -0.006(5) -0.012(5) -0.005(5)
C38 0.026(4) 0.019(4) 0.026(5) -0.013(4) -0.007(4) 0.003(3)
C39 0.031(5) 0.028(5) 0.038(6) -0.012(4) -0.016(4) 0.001(4)
C40 0.044(6) 0.027(5) 0.044(6) -0.013(5) -0.019(5) -0.008(4)
C41 0.047(6) 0.024(5) 0.048(7) -0.019(5) -0.019(5) 0.003(4)
C42 0.044(6) 0.018(5) 0.058(7) -0.012(5) -0.031(5) 0.009(4)
C43 0.033(5) 0.021(4) 0.043(6) -0.017(4) -0.019(4) 0.008(4)

loop_
_atom_type_symbol
_atom_type_description
_atom_type_scat_dispersion_real
_atom_type_scat_dispersion_imag
_atom_type_scat_source
C C 0.0033 0.0016 'International Tables Vol C Tables 4.2.6.8 and 6.1.1.4'
H H 0.0000 0.0000 'International Tables Vol C Tables 4.2.6.8 and 6.1.1.4'
N N 0.0061 0.0033 'International Tables Vol C Tables 4.2.6.8 and 6.1.1.4'
P P 0.1023 0.0942 'International Tables Vol C Tables 4.2.6.8 and 6.1.1.4'
Cl Cl 0.1484 0.1585 'International Tables Vol C Tables 4.2.6.8 and 6.1.1.4'
Pt Pt -1.7033 8.3905 'International Tables Vol C Tables 4.2.6.8 and 6.1.1.4'

loop_
_geom_angle_atom_site_label_1
_geom_angle_atom_site_label_2
_geom_angle_atom_site_label_3
_geom_angle
Cl4 C44 Cl3 112.4(6)
Cl4 C44 H44A 109.1
Cl3 C44 H44A 109.1
Cl4 C44 H44B 109.1
Cl3 C44 H44B 109.1
H44A C44 H44B 107.9
N1 Pt1 P1 94.8(2)
N1 Pt1 Cl2 175.5(2)
P1 Pt1 Cl2 89.58(8)
N1 Pt1 Cl1 85.2(2)
P1 Pt1 Cl1 179.41(8)
Cl2 Pt1 Cl1 90.39(8)
C38 P1 C32 106.7(4)
C38 P1 C26 105.0(4)
C32 P1 C26 104.4(4)
C38 P1 Pt1 113.4(3)
C32 P1 Pt1 113.1(3)
C26 P1 Pt1 113.5(3)
C25 N1 C1 117.0(8)
C25 N1 Pt1 120.7(6)
C1 N1 Pt1 122.2(5)
N1 C1 C22 122.2(8)
N1 C1 C2 116.9(8)
C22 C1 C2 120.9(9)
C3 C2 C1 118.0(9)
C3 C2 H2 121.0
C1 C2 H2 121.0
C2 C3 C4 122.1(8)
C2 C3 H3 119.0
C4 C3 H3 119.0
C21 C4 C5 120.7(9)
C21 C4 C3 119.8(9)
C5 C4 C3 119.5(8)
C6 C5 C4 119.6(9)
C6 C5 H5 120.2
C4 C5 H5 120.2
C5 C6 C7 120.6(10)
C5 C6 H6 119.7
C7 C6 H6 119.7
C20 C7 C8 120.1(9)
C20 C7 C6 120.0(10)
C8 C7 C6 119.9(9)
C9 C8 C7 122.3(10)
C9 C8 H8 118.8
C7 C8 H8 118.8
C8 C9 C10 118.4(10)
C8 C9 H9 120.8
C10 C9 H9 120.8
C19 C10 C11 122.7(10)
C19 C10 C9 119.8(9)
C11 C10 C9 117.3(10)
C12 C11 C10 118.1(11)
C12 C11 H11 121.0
C10 C11 H11 121.0
C13 C12 C11 121.3(11)
C13 C12 H12 119.3
C11 C12 H12 119.3
C12 C13 C14 120.6(10)
C12 C13 C18 120.3(11)
C14 C13 C18 119.1(11)
C15 C14 C13 121.9(10)
C15 C14 H14 119.1
C13 C14 H14 119.1
C14 C15 C16 120.3(11)
C14 C15 H15 119.9
C16 C15 H15 119.9
C17 C16 C15 119.6(11)
C17 C16 H16 120.2
C15 C16 H16 120.2
C16 C17 C18 121.4(9)
C16 C17 H17 119.3
C18 C17 H17 119.3
C17 C18 C13 117.4(9)
C17 C18 C19 123.4(8)
C13 C18 C19 118.8(10)
C10 C19 C18 117.1(8)
C10 C19 C20 119.1(9)
C18 C19 C20 123.6(9)
C7 C20 C21 117.5(9)
C7 C20 C19 116.4(9)
C21 C20 C19 126.1(9)
C4 C21 C20 118.3(9)
C4 C21 C22 117.2(9)
C20 C21 C22 124.2(8)
C1 C22 C23 116.9(9)
C1 C22 C21 119.7(8)
C23 C22 C21 123.1(9)
C24 C23 C22 120.4(10)
C24 C23 H23 119.8
C22 C23 H23 119.8
C23 C24 C25 119.4(8)
C23 C24 H24 120.3
C25 C24 H24 120.3
N1 C25 C24 123.5(9)
N1 C25 H25 118.3
C24 C25 H25 118.3
C31 C26 C27 119.1(9)
C31 C26 P1 122.1(8)
C27 C26 P1 118.3(7)
C28 C27 C26 118.9(10)
C28 C27 H27 120.5
C26 C27 H27 120.5
C29 C28 C27 122.3(12)
C29 C28 H28 118.9
C27 C28 H28 118.9
C28 C29 C30 119.6(10)
C28 C29 H29 120.2
C30 C29 H29 120.2
C31 C30 C29 119.7(11)
C31 C30 H30 120.2
C29 C30 H30 120.2
C30 C31 C26 120.4(12)
C30 C31 H31 119.8
C26 C31 H31 119.8
C37 C32 C33 119.2(9)
C37 C32 P1 122.9(7)
C33 C32 P1 117.7(8)
C34 C33 C32 120.3(11)
C34 C33 H33 119.8
C32 C33 H33 119.8
C35 C34 C33 120.5(11)
C35 C34 H34 119.7
C33 C34 H34 119.7
C34 C35 C36 120.3(11)
C34 C35 H35 119.9
C36 C35 H35 119.9
C35 C36 C37 118.9(12)
C35 C36 H36 120.5
C37 C36 H36 120.5
C32 C37 C36 120.7(10)
C32 C37 H37 119.6
C36 C37 H37 119.6
C43 C38 C39 119.4(7)
C43 C38 P1 119.2(6)
C39 C38 P1 121.4(6)
C40 C39 C38 120.6(8)
C40 C39 H39 119.7
C38 C39 H39 119.7
C39 C40 C41 120.6(8)
C39 C40 H40 119.7
C41 C40 H40 119.7
C40 C41 C42 120.4(8)
C40 C41 H41 119.8
C42 C41 H41 119.8
C43 C42 C41 118.6(8)
C43 C42 H42 120.7
C41 C42 H42 120.7
C38 C43 C42 120.3(8)
C38 C43 H43 119.9
C42 C43 H43 119.9

loop_
_geom_bond_atom_site_label_1
_geom_bond_atom_site_label_2
_geom_bond_distance
C44 Cl4 1.738(11)
C44 Cl3 1.776(12)
C44 H44A 0.9900
C44 H44B 0.9900
Pt1 N1 2.024(7)
Pt1 P1 2.233(2)
Pt1 Cl2 2.291(2)
Pt1 Cl1 2.357(2)
P1 C38 1.810(8)
P1 C32 1.815(9)
P1 C26 1.827(9)
N1 C25 1.359(10)
N1 C1 1.391(12)
C1 C22 1.394(13)
C1 C2 1.445(12)
C2 C3 1.347(13)
C2 H2 0.9500
C3 C4 1.436(14)
C3 H3 0.9500
C4 C21 1.407(12)
C4 C5 1.427(13)
C5 C6 1.345(14)
C5 H5 0.9500
C6 C7 1.436(14)
C6 H6 0.9500
C7 C20 1.408(13)
C7 C8 1.414(15)
C8 C9 1.341(15)
C8 H8 0.9500
C9 C10 1.481(15)
C9 H9 0.9500
C10 C19 1.371(14)
C10 C11 1.432(15)
C11 C12 1.380(17)
C11 H11 0.9500
C12 C13 1.380(16)
C12 H12 0.9500
C13 C14 1.410(16)
C13 C18 1.422(13)
C14 C15 1.343(17)
C14 H14 0.9500
C15 C16 1.406(15)
C15 H15 0.9500
C16 C17 1.378(14)
C16 H16 0.9500
C17 C18 1.421(14)
C17 H17 0.9500
C18 C19 1.456(14)
C19 C20 1.474(13)
C20 C21 1.434(14)
C21 C22 1.441(13)
C22 C23 1.427(12)
C23 C24 1.360(14)
C23 H23 0.9500
C24 C25 1.369(13)
C24 H24 0.9500
C25 H25 0.9500
C26 C31 1.386(13)
C26 C27 1.405(14)
C27 C28 1.368(13)
C27 H27 0.9500
C28 C29 1.355(17)
C28 H28 0.9500
C29 C30 1.39(2)
C29 H29 0.9500
C30 C31 1.384(16)
C30 H30 0.9500
C31 H31 0.9500
C32 C37 1.372(14)
C32 C33 1.391(13)
C33 C34 1.376(15)
C33 H33 0.9500
C34 C35 1.361(18)
C34 H34 0.9500
C35 C36 1.392(18)
C35 H35 0.9500
C36 C37 1.394(15)
C36 H36 0.9500
C37 H37 0.9500
C38 C43 1.393(11)
C38 C39 1.400(12)
C39 C40 1.371(13)
C39 H39 0.9500
C40 C41 1.377(13)
C40 H40 0.9500
C41 C42 1.412(13)
C41 H41 0.9500
C42 C43 1.407(12)
C42 H42 0.9500
C43 H43 0.9500

loop_
_geom_torsion_atom_site_label_1
_geom_torsion_atom_site_label_2
_geom_torsion_atom_site_label_3
_geom_torsion_atom_site_label_4
_geom_torsion
C25 N1 C1 C22 -7.0(12)
Pt1 N1 C1 C22 168.7(6)
C25 N1 C1 C2 172.2(7)
Pt1 N1 C1 C2 -12.1(10)
N1 C1 C2 C3 -171.6(7)
C22 C1 C2 C3 7.6(12)
C1 C2 C3 C4 -7.8(12)
C2 C3 C4 C21 -3.8(12)
C2 C3 C4 C5 174.0(8)
C21 C4 C5 C6 3.5(13)
C3 C4 C5 C6 -174.2(8)
C4 C5 C6 C7 -8.6(13)
C5 C6 C7 C20 -1.4(13)
C5 C6 C7 C8 177.1(9)
C20 C7 C8 C9 -2.2(14)
C6 C7 C8 C9 179.3(9)
C7 C8 C9 C10 -8.6(15)
C8 C9 C10 C19 2.8(14)
C8 C9 C10 C11 -172.1(9)
C19 C10 C11 C12 -3.5(15)
C9 C10 C11 C12 171.3(9)
C10 C11 C12 C13 -7.9(16)
C11 C12 C13 C14 -170.1(10)
C11 C12 C13 C18 9.0(16)
C12 C13 C14 C15 175.1(11)
C18 C13 C14 C15 -3.9(16)
C13 C14 C15 C16 0.0(17)
C14 C15 C16 C17 1.4(16)
C15 C16 C17 C18 1.3(15)
C16 C17 C18 C13 -5.1(14)
C16 C17 C18 C19 -178.4(9)
C12 C13 C18 C17 -172.8(9)
C14 C13 C18 C17 6.3(14)
C12 C13 C18 C19 0.9(14)
C14 C13 C18 C19 180.0(9)
C11 C10 C19 C18 12.9(14)
C9 C10 C19 C18 -161.8(8)
C11 C10 C19 C20 -172.2(9)
C9 C10 C19 C20 13.1(13)
C17 C18 C19 C10 161.8(9)
C13 C18 C19 C10 -11.4(13)
C17 C18 C19 C20 -12.8(14)
C13 C18 C19 C20 173.9(8)
C8 C7 C20 C21 -162.3(8)
C6 C7 C20 C21 16.2(12)
C8 C7 C20 C19 17.9(12)
C6 C7 C20 C19 -163.6(8)
C10 C19 C20 C7 -23.3(12)
C18 C19 C20 C7 151.3(9)
C10 C19 C20 C21 156.9(9)
C18 C19 C20 C21 -28.6(13)
C5 C4 C21 C20 11.5(12)
C3 C4 C21 C20 -170.8(8)
C5 C4 C21 C22 -162.5(8)
C3 C4 C21 C22 15.2(12)
C7 C20 C21 C4 -21.0(12)
C19 C20 C21 C4 158.9(8)
C7 C20 C21 C22 152.6(8)
C19 C20 C21 C22 -27.5(13)
N1 C1 C22 C23 8.7(12)
C2 C1 C22 C23 -170.4(8)
N1 C1 C22 C21 -176.8(7)
C2 C1 C22 C21 4.0(13)
C4 C21 C22 C1 -15.2(12)
C20 C21 C22 C1 171.1(8)
C4 C21 C22 C23 158.9(8)
C20 C21 C22 C23 -14.8(13)
C1 C22 C23 C24 -3.7(12)
C21 C22 C23 C24 -177.9(8)
C22 C23 C24 C25 -2.9(13)
C1 N1 C25 C24 -0.1(12)
Pt1 N1 C25 C24 -175.8(7)
C23 C24 C25 N1 4.9(14)
C38 P1 C26 C31 -131.8(8)
C32 P1 C26 C31 -19.8(9)
Pt1 P1 C26 C31 103.8(8)
C38 P1 C26 C27 56.3(8)
C32 P1 C26 C27 168.4(7)
Pt1 P1 C26 C27 -68.1(7)
C31 C26 C27 C28 -0.4(13)
P1 C26 C27 C28 171.7(7)
C26 C27 C28 C29 0.4(15)
C27 C28 C29 C30 0.2(16)
C28 C29 C30 C31 -0.8(16)
C29 C30 C31 C26 0.7(16)
C27 C26 C31 C30 -0.1(14)
P1 C26 C31 C30 -172.0(8)
C38 P1 C32 C37 23.0(9)
C26 P1 C32 C37 -87.8(8)
Pt1 P1 C32 C37 148.4(7)
C38 P1 C32 C33 -162.4(7)
C26 P1 C32 C33 86.8(8)
Pt1 P1 C32 C33 -37.0(8)
C37 C32 C33 C34 -0.7(14)
P1 C32 C33 C34 -175.5(8)
C32 C33 C34 C35 0.2(16)
C33 C34 C35 C36 -1.6(18)
C34 C35 C36 C37 3.4(18)
C33 C32 C37 C36 2.6(15)
P1 C32 C37 C36 177.0(8)
C35 C36 C37 C32 -3.9(17)
C32 P1 C38 C43 105.7(8)
C26 P1 C38 C43 -143.9(8)
Pt1 P1 C38 C43 -19.5(9)
C32 P1 C38 C39 -72.5(8)
C26 P1 C38 C39 37.9(9)
Pt1 P1 C38 C39 162.3(7)
C43 C38 C39 C40 -3.9(15)
P1 C38 C39 C40 174.3(8)
C38 C39 C40 C41 3.6(16)
C39 C40 C41 C42 -0.6(17)
C40 C41 C42 C43 -1.9(17)
C39 C38 C43 C42 1.3(15)
P1 C38 C43 C42 -176.9(8)
C41 C42 C43 C38 1.5(16)
